data_2203934
loop_
_publ_author_name
'Fujihara, Takashi'
'Saito, Miki'
'Nagasawa, Akira'

_publ_section_title
;
 <i>N,N,N</i>',<i>N</i>'-Tetrakis(2-pyridiniomethyl)-1,3-diaminopropane
 tetraperchlorate monohydrate
;
_journal_issue 7
_journal_name_full 'Acta Crystallographica Section E'
_journal_page_first o1126
_journal_page_last o1128
_journal_paper_doi 10.1107/S1600536804011961
_journal_volume 60
_journal_year 2004
_chemical_formula_iupac 'C27 H34 N6 4+, 4Cl O4 -, H2 O'
_chemical_formula_moiety 'C27 H34 N6 4+, 4Cl O4 -, H2 O'
_chemical_formula_sum 'C27 H36 Cl4 N6 O17'
_chemical_formula_weight 858.42
_chemical_name_systematic
;
N,N,N',N'-Tetrakis(2-pyridiniomethyl)-1,3-diaminopropane tetraperchlorate
hydrate
;
_space_group_IT_number 2
_symmetry_cell_setting triclinic
_symmetry_space_group_name_Hall '-P 1'
_symmetry_space_group_name_H-M 'P -1'
_atom_sites_solution_hydrogens geom
_atom_sites_solution_primary direct
_atom_sites_solution_secondary difmap
_cell_angle_alpha 92.1680(10)
_cell_angle_beta 91.0500(10)
_cell_angle_gamma 92.2520(10)
_cell_formula_units_Z 2
_cell_length_a 11.6648(6)
_cell_length_b 12.3882(6)
_cell_length_c 12.5333(6)
_cell_measurement_reflns_used 8505
_cell_measurement_temperature 173(2)
_cell_measurement_theta_max 27.86
_cell_measurement_theta_min 2.35
_cell_volume 1808.09(15)
_computing_cell_refinement 'SAINT-W2K/NT (Bruker, 2003)'
_computing_data_collection 'SMART-W2K/NT (Bruker, 2003)'
_computing_data_reduction SAINT-W2K/NT
_computing_molecular_graphics 'ORTEP-3 for Windows (Farrugia, 1997)'
_computing_publication_material SHELXTL-NT
_computing_structure_refinement SHELXTL-NT
_computing_structure_solution 'SHELXTL-NT (Bruker, 2003)'
_diffrn_ambient_temperature 173(2)
_diffrn_detector_area_resol_mean 8.366
_diffrn_measured_fraction_theta_full 0.982
_diffrn_measured_fraction_theta_max 0.982
_diffrn_measurement_device_type 'Bruker SMART APEX CCD area-detector'
_diffrn_measurement_method '\f and \w'
_diffrn_radiation_monochromator graphite
_diffrn_radiation_source 'fine-focus sealed tube'
_diffrn_radiation_type MoK\a
_diffrn_radiation_wavelength 0.71073
_diffrn_reflns_av_R_equivalents 0.0317
_diffrn_reflns_av_sigmaI/netI 0.0294
_diffrn_reflns_limit_h_max 13
_diffrn_reflns_limit_h_min -15
_diffrn_reflns_limit_k_max 15
_diffrn_reflns_limit_k_min -16
_diffrn_reflns_limit_l_max 16
_diffrn_reflns_limit_l_min -16
_diffrn_reflns_number 13190
_diffrn_reflns_theta_full 27.91
_diffrn_reflns_theta_max 27.91
_diffrn_reflns_theta_min 1.63
_diffrn_standards_decay_% 0
_diffrn_standards_interval_time 600
_diffrn_standards_number 298
_exptl_absorpt_coefficient_mu 0.411
_exptl_absorpt_correction_T_max 0.9042
_exptl_absorpt_correction_T_min 0.8209
_exptl_absorpt_correction_type multi-scan
_exptl_absorpt_process_details '(SADABS; Scheldrick, 1996)'
_exptl_crystal_colour colourless
_exptl_crystal_density_diffrn 1.577
_exptl_crystal_density_meas ?
_exptl_crystal_density_method .
_exptl_crystal_description plate
_exptl_crystal_F_000 888
_exptl_crystal_size_max 0.50
_exptl_crystal_size_mid 0.40
_exptl_crystal_size_min 0.25
_refine_diff_density_max 1.248
_refine_diff_density_min -1.191
_refine_ls_extinction_coef 0.0043(10)
_refine_ls_extinction_expression Fc^*^=kFc[1+0.001xFc^2^\l^3^/sin(2\q)]^-1/4^
_refine_ls_extinction_method SHELXTL-NT
_refine_ls_goodness_of_fit_ref 1.062
_refine_ls_hydrogen_treatment mixed
_refine_ls_matrix_type full
_refine_ls_number_parameters 512
_refine_ls_number_reflns 8519
_refine_ls_number_restraints 0
_refine_ls_restrained_S_all 1.062
_refine_ls_R_factor_all 0.0720
_refine_ls_R_factor_gt 0.0660
_refine_ls_shift/su_max 0.001
_refine_ls_shift/su_mean 0.000
_refine_ls_structure_factor_coef Fsqd
_refine_ls_weighting_details 'calc w = 1/[\s^2^(Fo^2^)+(0.0956P)^2^+2.858P] where P = (Fo^2^+2Fc^2^)/3'
_refine_ls_weighting_scheme calc
_refine_ls_wR_factor_gt 0.1775
_refine_ls_wR_factor_ref 0.1829
_reflns_number_gt 7487
_reflns_number_total 8519
_reflns_threshold_expression I>2\s(I)
_cod_data_source_file ob6371.cif
_cod_data_source_block I
_cod_depositor_comments
;
The following automatic conversions were performed:
'_symmetry_cell_setting' value 'Triclinic' changed to 'triclinic'
according to '/home/saulius/struct/CIF-dictionaries/cif_core.dic'
dictionary named 'cif_core.dic' version 2.4.1 from 2010-06-29.

Automatic conversion script
Id: cif_fix_enum 1527 2010-12-29 10:47:43Z saulius 

The following automatic conversions were performed:

'_symmetry_cell_setting' value 'Triclinic' changed to 'triclinic'
according to /home/saulius/struct/CIF-dictionaries/cif_core.dic
dictionary named 'cif_core.dic' version 2.4.1 from 2010-06-29.

Automatic conversion script
Id: cif_fix_values 1715 2011-07-08 13:25:40Z adriana 
;
_cod_database_code 2203934
_cod_database_fobs_code 2203934

loop_
_symmetry_equiv_pos_as_xyz
'x, y, z'
'-x, -y, -z'

loop_
_atom_site_label
_atom_site_fract_x
_atom_site_fract_y
_atom_site_fract_z
_atom_site_U_iso_or_equiv
_atom_site_adp_type
_atom_site_calc_flag
_atom_site_refinement_flags
_atom_site_occupancy
_atom_site_type_symbol
N1 0.40662(19) 0.20289(17) 0.02173(16) 0.0225(4) Uani d . 1 N
N2 0.37651(19) 0.21089(18) 0.42106(16) 0.0237(4) Uani d . 1 N
N3 0.2165(2) 0.27265(19) -0.08218(18) 0.0275(5) Uani d . 1 N
N4 0.6085(2) 0.31537(19) -0.04565(18) 0.0277(5) Uani d . 1 N
N5 0.1549(2) 0.1608(2) 0.4444(2) 0.0311(5) Uani d . 1 N
N6 0.5972(2) 0.2981(2) 0.56764(18) 0.0286(5) Uani d . 1 N
C1 0.3905(2) 0.2653(2) 0.12303(19) 0.0233(5) Uani d . 1 C
C2 0.3988(3) 0.2012(2) 0.2244(2) 0.0334(6) Uani d . 1 C
C3 0.3783(2) 0.2731(2) 0.32284(19) 0.0246(5) Uani d . 1 C
C4 0.3130(2) 0.1234(2) -0.0026(2) 0.0282(5) Uani d . 1 C
C5 0.2069(2) 0.1743(2) -0.0421(2) 0.0295(5) Uani d . 1 C
C6 0.1004(3) 0.1214(3) -0.0467(3) 0.0457(8) Uani d . 1 C
C7 0.0090(3) 0.1693(3) -0.0946(3) 0.0529(9) Uani d . 1 C
C8 0.0233(3) 0.2705(3) -0.1360(3) 0.0426(7) Uani d . 1 C
C9 0.1287(3) 0.3223(3) -0.1276(2) 0.0347(6) Uani d . 1 C
C10 0.5167(2) 0.1504(2) 0.0177(2) 0.0256(5) Uani d . 1 C
C11 0.6172(2) 0.2300(2) 0.01619(19) 0.0247(5) Uani d . 1 C
C12 0.7192(2) 0.2174(2) 0.0712(2) 0.0314(6) Uani d . 1 C
C13 0.8090(3) 0.2923(3) 0.0614(3) 0.0375(6) Uani d . 1 C
C14 0.7972(3) 0.3787(3) -0.0041(3) 0.0372(6) Uani d . 1 C
C15 0.6941(3) 0.3891(2) -0.0573(2) 0.0329(6) Uani d . 1 C
C16 0.3213(2) 0.2702(2) 0.5074(2) 0.0273(5) Uani d . 1 C
C17 0.1938(2) 0.2452(2) 0.5057(2) 0.0268(5) Uani d . 1 C
C18 0.1168(3) 0.3006(3) 0.5675(2) 0.0352(6) Uani d . 1 C
C19 0.0023(3) 0.2654(3) 0.5649(3) 0.0440(8) Uani d . 1 C
C20 -0.0343(3) 0.1777(3) 0.4991(3) 0.0471(8) Uani d . 1 C
C21 0.0438(3) 0.1263(3) 0.4376(3) 0.0431(7) Uani d . 1 C
C22 0.4858(2) 0.1646(2) 0.4520(2) 0.0259(5) Uani d . 1 C
C23 0.5839(2) 0.2468(2) 0.4706(2) 0.0255(5) Uani d . 1 C
C24 0.6603(2) 0.2752(2) 0.3928(2) 0.0314(6) Uani d . 1 C
C25 0.7452(3) 0.3553(3) 0.4135(2) 0.0368(6) Uani d . 1 C
C26 0.7547(3) 0.4057(3) 0.5140(3) 0.0359(6) Uani d . 1 C
C27 0.6794(2) 0.3745(3) 0.5909(2) 0.0340(6) Uani d . 1 C
H3N 0.283(3) 0.307(3) -0.083(3) 0.040(10) Uiso d . 1 H
H4N 0.544(4) 0.323(3) -0.081(3) 0.041(10) Uiso d . 1 H
H5N 0.203(4) 0.129(3) 0.416(3) 0.039(10) Uiso d . 1 H
H6N 0.550(3) 0.272(3) 0.617(3) 0.037(9) Uiso d . 1 H
H1A 0.3141 0.2974 0.1201 0.028 Uiso calc R 1 H
H1B 0.4488 0.3256 0.1282 0.028 Uiso calc R 1 H
H2A 0.3411 0.1403 0.2205 0.040 Uiso calc R 1 H
H2B 0.4758 0.1708 0.2300 0.040 Uiso calc R 1 H
H3A 0.4398 0.3305 0.3297 0.030 Uiso calc R 1 H
H3B 0.3042 0.3083 0.3141 0.030 Uiso calc R 1 H
H4A 0.2950 0.0838 0.0625 0.034 Uiso calc R 1 H
H4B 0.3382 0.0704 -0.0576 0.034 Uiso calc R 1 H
H6 0.0902 0.0524 -0.0169 0.055 Uiso calc R 1 H
H7 -0.0641 0.1325 -0.0991 0.063 Uiso calc R 1 H
H8 -0.0391 0.3035 -0.1698 0.051 Uiso calc R 1 H
H9 0.1400 0.3929 -0.1538 0.042 Uiso calc R 1 H
H10A 0.5177 0.1023 -0.0471 0.031 Uiso calc R 1 H
H10B 0.5246 0.1051 0.0806 0.031 Uiso calc R 1 H
H12 0.7276 0.1576 0.1155 0.038 Uiso calc R 1 H
H13 0.8790 0.2845 0.0997 0.045 Uiso calc R 1 H
H14 0.8589 0.4298 -0.0122 0.045 Uiso calc R 1 H
H15 0.6837 0.4484 -0.1020 0.040 Uiso calc R 1 H
H16A 0.3360 0.3487 0.4999 0.033 Uiso calc R 1 H
H16B 0.3546 0.2503 0.5768 0.033 Uiso calc R 1 H
H18 0.1418 0.3618 0.6110 0.042 Uiso calc R 1 H
H19 -0.0512 0.3015 0.6084 0.053 Uiso calc R 1 H
H20 -0.1127 0.1537 0.4968 0.057 Uiso calc R 1 H
H21 0.0204 0.0671 0.3908 0.052 Uiso calc R 1 H
H22A 0.5072 0.1119 0.3952 0.031 Uiso calc R 1 H
H22B 0.4744 0.1247 0.5181 0.031 Uiso calc R 1 H
H24 0.6547 0.2396 0.3243 0.038 Uiso calc R 1 H
H25 0.7965 0.3755 0.3590 0.044 Uiso calc R 1 H
H26 0.8123 0.4608 0.5294 0.043 Uiso calc R 1 H
H27 0.6855 0.4070 0.6607 0.041 Uiso calc R 1 H
O1 0.4856(2) 0.21659(18) 0.74620(16) 0.0314(4) Uani d . 1 O
H101 0.520(4) 0.165(4) 0.750(4) 0.057(13) Uiso d . 1 H
H102 0.422(4) 0.204(3) 0.748(3) 0.039(11) Uiso d . 1 H
Cl1 0.40441(5) 0.47317(5) 0.79135(5) 0.02524(16) Uani d . 1 Cl
Cl2 0.26320(6) 0.01407(5) 0.69972(5) 0.03152(17) Uani d . 1 Cl
Cl3 0.25709(6) 0.91307(6) 0.26587(6) 0.03417(18) Uani d . 1 Cl
Cl4 0.06659(6) 0.43105(7) 0.23417(6) 0.0398(2) Uani d . 1 Cl
O11 0.40262(18) 0.42509(16) 0.89601(16) 0.0326(4) Uani d . 1 O
O12 0.3695(2) 0.58222(16) 0.80275(17) 0.0358(5) Uani d . 1 O
O21 0.2543(2) 0.12858(18) 0.72360(18) 0.0390(5) Uani d . 1 O
O14 0.3273(2) 0.41089(19) 0.72085(18) 0.0421(5) Uani d . 1 O
O13 0.5195(2) 0.47124(19) 0.7529(2) 0.0438(5) Uani d . 1 O
O23 0.3638(2) -0.0223(2) 0.75433(19) 0.0448(6) Uani d . 1 O
O22 0.2762(3) -0.0046(3) 0.5877(2) 0.0670(9) Uani d . 1 O
O24 0.1657(3) -0.0449(3) 0.7391(3) 0.0698(9) Uani d . 1 O
O31 0.2141(3) 0.8049(2) 0.2723(4) 0.0904(13) Uani d . 1 O
O34 0.3340(7) 0.9377(3) 0.3485(4) 0.157(3) Uani d . 1 O
O33 0.3170(6) 0.9211(3) 0.1752(3) 0.153(3) Uani d . 1 O
O42 -0.0387(5) 0.4733(5) 0.2552(6) 0.151(3) Uani d . 1 O
O43 0.0608(6) 0.4127(6) 0.1248(4) 0.172(3) Uani d . 1 O
O32 0.1726(3) 0.9901(3) 0.2667(6) 0.149(3) Uani d . 1 O
O41 0.1612(5) 0.4995(7) 0.2472(4) 0.173(3) Uani d . 1 O
O44 0.0727(6) 0.3407(7) 0.2879(8) 0.225(5) Uani d . 1 O

loop_
_atom_site_aniso_label
_atom_site_aniso_U_11
_atom_site_aniso_U_22
_atom_site_aniso_U_33
_atom_site_aniso_U_12
_atom_site_aniso_U_13
_atom_site_aniso_U_23
N1 0.0272(10) 0.0212(10) 0.0189(9) -0.0002(8) -0.0003(8) -0.0004(7)
N2 0.0265(10) 0.0276(11) 0.0173(9) 0.0020(8) 0.0007(8) 0.0013(8)
N3 0.0268(11) 0.0305(12) 0.0251(11) -0.0001(9) -0.0002(8) 0.0008(8)
N4 0.0279(11) 0.0289(11) 0.0262(11) -0.0009(9) -0.0001(9) 0.0033(8)
N5 0.0301(12) 0.0297(12) 0.0335(12) -0.0006(10) -0.0014(10) 0.0029(9)
N6 0.0241(10) 0.0376(13) 0.0241(11) 0.0003(9) 0.0010(8) 0.0005(9)
C1 0.0287(12) 0.0224(11) 0.0189(11) 0.0009(9) 0.0001(9) -0.0001(8)
C2 0.0532(17) 0.0296(13) 0.0181(12) 0.0094(12) 0.0018(11) 0.0019(10)
C3 0.0287(12) 0.0246(12) 0.0209(11) 0.0043(9) -0.0003(9) 0.0015(9)
C4 0.0340(14) 0.0240(12) 0.0260(12) -0.0045(10) -0.0047(10) 0.0027(9)
C5 0.0314(13) 0.0327(14) 0.0243(12) -0.0017(11) 0.0011(10) 0.0020(10)
C6 0.0356(16) 0.0456(19) 0.056(2) -0.0089(14) 0.0027(14) 0.0125(15)
C7 0.0290(16) 0.063(2) 0.067(2) -0.0072(15) -0.0011(15) 0.0106(18)
C8 0.0284(14) 0.059(2) 0.0412(17) 0.0078(14) -0.0005(12) 0.0042(14)
C9 0.0341(14) 0.0391(16) 0.0315(14) 0.0085(12) 0.0031(11) 0.0034(11)
C10 0.0312(13) 0.0222(11) 0.0236(12) 0.0022(10) 0.0011(9) 0.0002(9)
C11 0.0274(12) 0.0251(12) 0.0218(11) 0.0029(9) 0.0024(9) -0.0011(9)
C12 0.0329(14) 0.0317(14) 0.0297(13) 0.0074(11) -0.0035(11) -0.0018(10)
C13 0.0289(14) 0.0432(17) 0.0396(16) 0.0039(12) -0.0046(11) -0.0078(13)
C14 0.0296(14) 0.0391(16) 0.0418(16) -0.0053(12) 0.0062(12) -0.0076(12)
C15 0.0360(14) 0.0320(14) 0.0307(14) -0.0035(11) 0.0038(11) 0.0031(11)
C16 0.0255(12) 0.0355(14) 0.0204(11) -0.0016(10) 0.0011(9) -0.0025(10)
C17 0.0259(12) 0.0323(13) 0.0224(12) 0.0013(10) -0.0018(9) 0.0061(10)
C18 0.0304(14) 0.0467(17) 0.0287(14) 0.0061(12) -0.0018(11) 0.0010(12)
C19 0.0286(15) 0.062(2) 0.0427(17) 0.0100(14) 0.0026(12) 0.0078(15)
C20 0.0267(14) 0.055(2) 0.061(2) -0.0028(14) -0.0026(14) 0.0151(17)
C21 0.0357(16) 0.0374(16) 0.055(2) -0.0079(13) -0.0098(14) 0.0047(14)
C22 0.0282(12) 0.0269(12) 0.0228(11) 0.0029(10) -0.0012(9) 0.0031(9)
C23 0.0266(12) 0.0275(12) 0.0228(12) 0.0071(10) -0.0012(9) 0.0033(9)
C24 0.0329(14) 0.0379(15) 0.0240(12) 0.0039(11) 0.0034(10) 0.0035(10)
C25 0.0314(14) 0.0461(17) 0.0337(15) 0.0008(12) 0.0048(11) 0.0123(12)
C26 0.0286(14) 0.0366(15) 0.0425(16) -0.0019(11) -0.0024(11) 0.0054(12)
C27 0.0286(13) 0.0405(16) 0.0323(14) 0.0009(11) -0.0031(11) -0.0053(11)
O1 0.0314(11) 0.0313(11) 0.0317(10) 0.0021(9) 0.0015(8) 0.0030(8)
Cl1 0.0301(3) 0.0202(3) 0.0253(3) 0.0010(2) 0.0011(2) -0.0005(2)
Cl2 0.0335(3) 0.0291(3) 0.0319(3) 0.0009(3) -0.0035(2) 0.0015(2)
Cl3 0.0302(3) 0.0284(3) 0.0435(4) -0.0001(3) 0.0065(3) -0.0059(3)
Cl4 0.0318(4) 0.0434(4) 0.0441(4) -0.0049(3) -0.0069(3) 0.0090(3)
O11 0.0381(11) 0.0305(10) 0.0293(10) -0.0007(8) -0.0021(8) 0.0073(8)
O13 0.0386(12) 0.0386(12) 0.0553(14) 0.0047(9) 0.0174(10) 0.0054(10)
O12 0.0505(13) 0.0233(10) 0.0342(10) 0.0104(9) 0.0007(9) -0.0001(8)
O14 0.0498(13) 0.0410(12) 0.0339(11) -0.0050(10) -0.0074(9) -0.0093(9)
O21 0.0418(12) 0.0300(11) 0.0459(12) 0.0075(9) 0.0039(9) 0.0028(9)
O22 0.110(3) 0.0619(18) 0.0301(13) 0.0273(18) -0.0094(14) -0.0031(11)
O23 0.0500(14) 0.0407(12) 0.0445(13) 0.0157(10) -0.0098(10) 0.0026(10)
O24 0.0445(15) 0.0543(17) 0.110(3) -0.0133(13) 0.0057(16) 0.0136(17)
O31 0.0486(17) 0.0366(15) 0.185(4) -0.0123(13) 0.000(2) 0.002(2)
O32 0.0435(19) 0.048(2) 0.357(9) 0.0187(16) 0.024(3) -0.020(3)
O33 0.324(8) 0.056(2) 0.090(3) 0.067(3) 0.132(4) 0.031(2)
O34 0.292(8) 0.054(2) 0.118(4) -0.023(3) -0.130(5) -0.004(2)
O41 0.139(4) 0.287(8) 0.078(3) -0.164(5) -0.005(3) -0.011(4)
O42 0.111(4) 0.115(4) 0.239(7) 0.062(3) 0.086(4) 0.075(4)
O43 0.193(6) 0.235(7) 0.073(3) -0.150(6) 0.001(3) -0.018(4)
O44 0.166(6) 0.212(7) 0.323(10) 0.084(6) 0.081(6) 0.224(8)

loop_
_atom_type_symbol
_atom_type_description
_atom_type_scat_dispersion_real
_atom_type_scat_dispersion_imag
_atom_type_scat_source
C C 0.0033 0.0016 'International Tables Vol C Tables 4.2.6.8 and 6.1.1.4'
H H 0.0000 0.0000 'International Tables Vol C Tables 4.2.6.8 and 6.1.1.4'
N N 0.0061 0.0033 'International Tables Vol C Tables 4.2.6.8 and 6.1.1.4'
O O 0.0106 0.0060 'International Tables Vol C Tables 4.2.6.8 and 6.1.1.4'
Cl Cl 0.1484 0.1585 'International Tables Vol C Tables 4.2.6.8 and 6.1.1.4'

loop_
_geom_angle_atom_site_label_1
_geom_angle_atom_site_label_2
_geom_angle_atom_site_label_3
_geom_angle
_geom_angle_publ_flag
C4 N1 C10 109.9(2) no
C4 N1 C1 112.7(2) no
C10 N1 C1 113.11(19) no
C16 N2 C22 114.3(2) no
C16 N2 C3 111.0(2) no
C22 N2 C3 115.6(2) no
C15 N4 C11 123.3(3) yes
C15 N4 H4N 118(3) no
C11 N4 H4N 119(3) no
N1 C1 C2 115.6(2) no
N1 C1 H1A 108.4 no
C2 C1 H1A 108.4 no
N1 C1 H1B 108.4 no
C2 C1 H1B 108.4 no
H1A C1 H1B 107.4 no
N2 C3 C2 111.8(2) no
N2 C3 H3A 109.3 no
C2 C3 H3A 109.3 no
N2 C3 H3B 109.3 no
C2 C3 H3B 109.3 no
H3A C3 H3B 107.9 no
C27 N6 C23 123.5(2) yes
C27 N6 H6N 122(2) no
C23 N6 H6N 114(2) no
C17 N5 C21 124.0(3) yes
C17 N5 H5N 114(3) no
C21 N5 H5N 122(3) no
C5 N3 C9 123.7(3) yes
C5 N3 H3N 120(3) no
C9 N3 H3N 116(3) no
N1 C4 C5 112.4(2) no
N1 C4 H4A 109.1 no
C5 C4 H4A 109.1 no
N1 C4 H4B 109.1 no
C5 C4 H4B 109.1 no
H4A C4 H4B 107.9 no
N2 C22 C23 114.4(2) no
N2 C22 H22A 108.7 no
C23 C22 H22A 108.7 no
N2 C22 H22B 108.7 no
C23 C22 H22B 108.7 no
H22A C22 H22B 107.6 no
N1 C10 C11 112.7(2) no
N1 C10 H10A 109.0 no
C11 C10 H10A 109.0 no
N1 C10 H10B 109.0 no
C11 C10 H10B 109.0 no
H10A C10 H10B 107.8 no
N3 C5 C6 118.0(3) no
N3 C5 C4 118.7(2) no
C6 C5 C4 123.1(3) no
N5 C17 C18 118.7(3) no
N5 C17 C16 117.1(2) no
C18 C17 C16 124.1(3) no
C23 C24 C25 120.7(3) no
C23 C24 H24 119.6 no
C25 C24 H24 119.6 no
N4 C11 C12 118.5(3) no
N4 C11 C10 117.8(2) no
C12 C11 C10 123.6(2) no
N6 C23 C24 117.3(3) no
N6 C23 C22 119.1(2) no
C24 C23 C22 123.5(2) no
C3 C2 C1 110.8(2) no
C3 C2 H2A 109.5 no
C1 C2 H2A 109.5 no
C3 C2 H2B 109.5 no
C1 C2 H2B 109.5 no
H2A C2 H2B 108.1 no
N4 C15 C14 119.7(3) no
N4 C15 H15 120.2 no
C14 C15 H15 120.2 no
C11 C12 C13 119.7(3) no
C11 C12 H12 120.2 no
C13 C12 H12 120.2 no
N2 C16 C17 110.9(2) no
N2 C16 H16A 109.5 no
C17 C16 H16A 109.5 no
N2 C16 H16B 109.5 no
C17 C16 H16B 109.5 no
H16A C16 H16B 108.0 no
N6 C27 C26 120.1(3) no
N6 C27 H27 119.9 no
C26 C27 H27 119.9 no
C27 C26 C25 118.7(3) no
C27 C26 H26 120.7 no
C25 C26 H26 120.7 no
N3 C9 C8 119.4(3) no
N3 C9 H9 120.3 no
C8 C9 H9 120.3 no
C15 C14 C13 118.7(3) no
C15 C14 H14 120.6 no
C13 C14 H14 120.6 no
C17 C18 C19 118.9(3) no
C17 C18 H18 120.5 no
C19 C18 H18 120.5 no
C12 C13 C14 120.1(3) no
C12 C13 H13 119.9 no
C14 C13 H13 119.9 no
C18 C19 C20 120.3(3) no
C18 C19 H19 119.9 no
C20 C19 H19 119.9 no
C9 C8 C7 118.9(3) no
C9 C8 H8 120.6 no
C7 C8 H8 120.6 no
N5 C21 C20 119.0(3) no
N5 C21 H21 120.5 no
C20 C21 H21 120.5 no
C7 C6 C5 119.7(3) no
C7 C6 H6 120.1 no
C5 C6 H6 120.1 no
C26 C25 C24 119.6(3) no
C26 C25 H25 120.2 no
C24 C25 H25 120.2 no
C21 C20 C19 119.1(3) no
C21 C20 H20 120.4 no
C19 C20 H20 120.4 no
C6 C7 C8 120.2(3) no
C6 C7 H7 119.9 no
C8 C7 H7 119.9 no
O12 Cl1 O14 110.69(14) no
O12 Cl1 O13 109.99(14) no
O14 Cl1 O13 110.62(15) no
O12 Cl1 O11 108.75(12) no
O14 Cl1 O11 108.48(14) no
O13 Cl1 O11 108.25(14) no
O22 Cl2 O24 112.0(2) no
O22 Cl2 O23 108.57(17) no
O24 Cl2 O23 107.53(18) no
O22 Cl2 O21 109.80(16) no
O24 Cl2 O21 110.36(17) no
O23 Cl2 O21 108.43(14) no
O33 Cl3 O34 106.1(5) no
O33 Cl3 O32 108.8(4) no
O34 Cl3 O32 108.9(4) no
O33 Cl3 O31 108.5(3) no
O34 Cl3 O31 109.9(3) no
O32 Cl3 O31 114.3(2) no
O44 Cl4 O41 114.0(5) no
O44 Cl4 O42 107.1(4) no
O41 Cl4 O42 117.2(5) no
O44 Cl4 O43 113.3(6) no
O41 Cl4 O43 102.4(3) no
O42 Cl4 O43 102.3(5) no
H102 O1 H101 111(5) no

loop_
_geom_bond_atom_site_label_1
_geom_bond_atom_site_label_2
_geom_bond_distance
_geom_bond_publ_flag
N1 C4 1.461(3) yes
N1 C10 1.463(3) yes
N1 C1 1.480(3) yes
N2 C16 1.459(3) yes
N2 C22 1.469(3) yes
N2 C3 1.477(3) yes
N4 C15 1.341(4) yes
N4 C11 1.341(3) yes
N4 H4N 0.87(4) no
C1 C2 1.526(3) yes
C1 H1A 0.9900 no
C1 H1B 0.9900 no
C3 C2 1.522(4) yes
C3 H3A 0.9900 no
C3 H3B 0.9900 no
N6 C27 1.341(4) yes
N6 C23 1.354(3) yes
N6 H6N 0.90(4) no
N5 C17 1.334(4) yes
N5 C21 1.348(4) yes
N5 H5N 0.78(4) no
N3 C5 1.336(4) yes
N3 C9 1.344(4) yes
N3 H3N 0.88(4) no
C4 C5 1.496(4) ?
C4 H4A 0.9900 no
C4 H4B 0.9900 no
C22 C23 1.510(4) ?
C22 H22A 0.9900 no
C22 H22B 0.9900 no
C10 C11 1.502(4) ?
C10 H10A 0.9900 no
C10 H10B 0.9900 no
C5 C6 1.381(4) ?
C17 C18 1.382(4) ?
C17 C16 1.507(4) ?
C24 C23 1.379(4) ?
C24 C25 1.389(4) ?
C24 H24 0.9500 no
C11 C12 1.381(4) ?
C2 H2A 0.9900 no
C2 H2B 0.9900 no
C15 C14 1.377(4) ?
C15 H15 0.9500 no
C12 C13 1.382(4) ?
C12 H12 0.9500 no
C16 H16A 0.9900 no
C16 H16B 0.9900 no
C27 C26 1.372(4) ?
C27 H27 0.9500 no
C26 C25 1.386(5) ?
C26 H26 0.9500 no
C9 C8 1.365(5) ?
C9 H9 0.9500 no
C14 C13 1.382(5) ?
C14 H14 0.9500 no
C18 C19 1.387(4) ?
C18 H18 0.9500 no
C13 H13 0.9500 no
C19 C20 1.389(6) ?
C19 H19 0.9500 no
C8 C7 1.381(5) ?
C8 H8 0.9500 no
C21 C20 1.365(5) ?
C21 H21 0.9500 no
C6 C7 1.379(5) ?
C6 H6 0.9500 no
C25 H25 0.9500 no
C20 H20 0.9500 no
C7 H7 0.9500 no
Cl1 O12 1.429(2) no
Cl1 O14 1.431(2) no
Cl1 O13 1.435(2) no
Cl1 O11 1.461(2) no
Cl2 O22 1.426(3) no
Cl2 O24 1.433(3) no
Cl2 O23 1.444(2) no
Cl2 O21 1.447(2) no
Cl3 O33 1.349(3) no
Cl3 O34 1.376(4) no
Cl3 O32 1.398(3) no
Cl3 O31 1.418(3) no
Cl4 O44 1.332(5) no
Cl4 O41 1.369(4) no
Cl4 O42 1.379(4) no
Cl4 O43 1.381(5) no
O1 H102 0.76(4) no
O1 H101 0.77(5) no

loop_
_geom_hbond_atom_site_label_D
_geom_hbond_atom_site_label_H
_geom_hbond_atom_site_label_A
_geom_hbond_site_symmetry_A
_geom_hbond_distance_DH
_geom_hbond_distance_HA
_geom_hbond_distance_DA
_geom_hbond_angle_DHA
_geom_hbond_publ_flag
N3 H3N O11 1_554 0.88(4) 2.00(4) 2.845(3) 160(4) yes
N3 H3N N1 . 0.88(4) 2.38(4) 2.737(3) 105(3) yes
N4 H4N O1 1_554 0.87(4) 2.57(4) 3.137(3) 124(3) yes
N5 H5N N2 . 0.78(4) 2.23(4) 2.659(3) 115(4) yes
N6 H6N O1 . 0.90(4) 1.93(4) 2.810(3) 165(3) yes
O1 H102 O21 . 0.76(4) 2.14(4) 2.876(3) 163(4) yes
O1 H101 O33 2_666 0.77(5) 2.41(5) 3.088(7) 147(5) yes

loop_
_geom_torsion_atom_site_label_1
_geom_torsion_atom_site_label_2
_geom_torsion_atom_site_label_3
_geom_torsion_atom_site_label_4
_geom_torsion
_geom_torsion_publ_flag
C4 N1 C1 C2 68.0(3) yes
C10 N1 C1 C2 -57.5(3) yes
C16 N2 C3 C2 -161.5(2) yes
C22 N2 C3 C2 66.1(3) yes
C10 N1 C4 C5 -157.3(2) no
C1 N1 C4 C5 75.5(3) no
C16 N2 C22 C23 -72.1(3) no
C3 N2 C22 C23 58.7(3) no
C4 N1 C10 C11 166.5(2) no
C1 N1 C10 C11 -66.5(3) no
C9 N3 C5 C6 -0.8(4) no
C9 N3 C5 C4 174.4(3) no
N1 C4 C5 N3 20.6(3) yes
N1 C4 C5 C6 -164.4(3) no
C21 N5 C17 C18 0.9(4) no
C21 N5 C17 C16 177.5(3) no
C15 N4 C11 C12 0.3(4) no
C15 N4 C11 C10 -177.0(2) no
N1 C10 C11 N4 -42.1(3) yes
N1 C10 C11 C12 140.8(2) no
C27 N6 C23 C24 0.5(4) no
C27 N6 C23 C22 -177.9(3) no
C25 C24 C23 N6 -1.6(4) no
C25 C24 C23 C22 176.7(3) no
N2 C22 C23 N6 85.1(3) yes
N2 C22 C23 C24 -93.2(3) no
N2 C3 C2 C1 175.3(2) yes
N1 C1 C2 C3 -178.8(2) yes
C11 N4 C15 C14 0.1(4) no
N4 C11 C12 C13 0.0(4) no
C10 C11 C12 C13 177.1(3) no
C22 N2 C16 C17 -138.2(2) no
C3 N2 C16 C17 88.8(3) no
N5 C17 C16 N2 13.3(3) yes
C18 C17 C16 N2 -170.2(3) no
C23 N6 C27 C26 1.0(4) no
N6 C27 C26 C25 -1.3(5) no
C5 N3 C9 C8 -1.1(4) no
N4 C15 C14 C13 -0.8(4) no
N5 C17 C18 C19 1.0(4) no
C16 C17 C18 C19 -175.4(3) no
C11 C12 C13 C14 -0.7(4) no
C15 C14 C13 C12 1.1(5) no
C17 C18 C19 C20 -1.6(5) no
N3 C9 C8 C7 1.8(5) no
C17 N5 C21 C20 -2.1(5) no
N3 C5 C6 C7 1.9(5) no
C4 C5 C6 C7 -173.1(3) no
C27 C26 C25 C24 0.1(5) no
C23 C24 C25 C26 1.3(4) no
N5 C21 C20 C19 1.4(5) no
C18 C19 C20 C21 0.4(5) no
C5 C6 C7 C8 -1.2(6) no
C9 C8 C7 C6 -0.7(6) no

loop_
_cod_related_entry_id
_cod_related_entry_database
_cod_related_entry_code
1 ChemSpider 21130664
